data_4021068
loop_
_publ_author_name
'Carolyn Selenski'
'Thomas R. R. Pettus'

_publ_section_title
;
 Enantioselective [4 + 2] Cycloadditions of o-Quinone Methides:
 Total Synthesis of (+)-Mimosifoliol and Formal
 Synthesis of (+)-Tolterodine
;
_journal_name_full 'Journal of Organic Chemistry'
_journal_page_first 9196
_journal_page_last 9203
_journal_paper_doi 10.1021/jo048703c
_journal_volume 69
_journal_year 2004
_chemical_formula_sum 'C33 H38 O6'
_chemical_formula_weight 530.63
_space_group_IT_number 14
_symmetry_cell_setting monoclinic
_symmetry_space_group_name_Hall '-P 2yn'
_symmetry_space_group_name_H-M 'P 1 21/n 1'
_cell_angle_alpha 90.00
_cell_angle_beta 107.8050(10)
_cell_angle_gamma 90.00
_cell_formula_units_Z 4
_cell_length_a 14.2366(8)
_cell_length_b 14.2825(8)
_cell_length_c 16.0574(10)
_cell_measurement_temperature 293(2)
_cell_volume 3108.6(3)
_diffrn_ambient_temperature 293(2)
_exptl_crystal_density_diffrn 1.134
_cod_original_sg_symbol_H-M 'P 21/n'
_cod_database_code 4021068

loop_
_symmetry_equiv_pos_as_xyz
'x, y, z'
'-x+1/2, y+1/2, -z+1/2'
'-x, -y, -z'
'x-1/2, -y-1/2, z-1/2'

loop_
_atom_site_label
_atom_site_type_symbol
_atom_site_fract_x
_atom_site_fract_y
_atom_site_fract_z
_atom_site_U_iso_or_equiv
_atom_site_adp_type
_atom_site_occupancy
_atom_site_symmetry_multiplicity
_atom_site_calc_flag
_atom_site_refinement_flags
_atom_site_disorder_assembly
_atom_site_disorder_group
C1 C 0.98860(19) 0.8764(3) 0.1932(3) 0.1085(11) Uani 1 1 d . . .
C2 C 0.81006(17) 0.87684(18) 0.1513(2) 0.0677(7) Uani 1 1 d . . .
C3 C 0.64063(15) 0.89886(18) 0.08736(14) 0.0577(6) Uani 1 1 d . . .
C4 C 0.61100(16) 0.98221(16) 0.11484(14) 0.0551(6) Uani 1 1 d . . .
C5 C 0.51491(15) 0.98829(15) 0.11696(13) 0.0528(5) Uani 1 1 d . . .
H5 H 0.4935 1.0439 0.1353 0.063 Uiso 1 1 calc R . .
C6 C 0.44913(14) 0.91389(15) 0.09253(12) 0.0465(5) Uani 1 1 d . . .
C7 C 0.48192(14) 0.83249(14) 0.06558(13) 0.0495(5) Uani 1 1 d . . .
C8 C 0.57790(15) 0.82495(16) 0.06261(15) 0.0591(6) Uani 1 1 d . . .
H8 H 0.5993 0.7696 0.0438 0.071 Uiso 1 1 calc R . .
C9 C 0.34316(15) 0.92213(15) 0.09319(14) 0.0487(5) Uani 1 1 d . . .
H9 H 0.3050(15) 0.9500(14) 0.0373(14) 0.058 Uiso 1 1 calc . . .
C10 C 0.30195(15) 0.82421(15) 0.09727(14) 0.0551(6) Uani 1 1 d . . .
H10A H 0.3323 0.7979 0.1550 0.066 Uiso 1 1 calc R . .
H10B H 0.2315 0.8283 0.0878 0.066 Uiso 1 1 calc R . .
C11 C 0.32094(15) 0.76142(16) 0.03020(15) 0.0524(6) Uani 1 1 d . . .
H11 H 0.2861(15) 0.7846(15) -0.0286(15) 0.063 Uiso 1 1 calc . . .
C12 C 0.33102(14) 0.98491(15) 0.16533(14) 0.0518(5) Uani 1 1 d . . .
C13 C 0.36936(19) 0.95929(19) 0.25205(16) 0.0733(7) Uani 1 1 d . . .
H13 H 0.4043 0.9035 0.2664 0.088 Uiso 1 1 calc R . .
C14 C 0.3567(2) 1.0149(2) 0.31711(19) 0.0918(9) Uani 1 1 d . . .
H14 H 0.3822 0.9960 0.3751 0.110 Uiso 1 1 calc R . .
C15 C 0.3074(2) 1.0972(2) 0.2984(2) 0.0888(9) Uani 1 1 d . . .
H15 H 0.2988 1.1343 0.3431 0.107 Uiso 1 1 calc R . .
C16 C 0.2709(2) 1.12495(19) 0.2141(2) 0.0829(8) Uani 1 1 d . . .
H16 H 0.2381 1.1819 0.2009 0.099 Uiso 1 1 calc R . .
C17 C 0.28210(17) 1.06881(17) 0.14704(18) 0.0663(7) Uani 1 1 d . . .
H17 H 0.2562 1.0883 0.0893 0.080 Uiso 1 1 calc R . .
C18 C 0.28546(16) 0.60508(16) -0.02603(16) 0.0573(6) Uani 1 1 d . . .
H18 H 0.3061(16) 0.6347(15) -0.0727(15) 0.069 Uiso 1 1 calc . . .
C19 C 0.17953(17) 0.56981(16) -0.06294(16) 0.0596(6) Uani 1 1 d . . .
H19 H 0.1596(17) 0.5454(15) -0.0139(16) 0.072 Uiso 1 1 calc . . .
C20 C 0.1749(2) 0.48870(17) -0.12621(18) 0.0810(8) Uani 1 1 d . . .
H20A H 0.1081 0.4644 -0.1462 0.097 Uiso 1 1 calc R . .
H20B H 0.1916 0.5114 -0.1768 0.097 Uiso 1 1 calc R . .
C21 C 0.2455(2) 0.41022(19) -0.0830(2) 0.1010(10) Uani 1 1 d . . .
H21A H 0.2264 0.3844 -0.0347 0.121 Uiso 1 1 calc R . .
H21B H 0.2423 0.3605 -0.1250 0.121 Uiso 1 1 calc R . .
C22 C 0.3497(2) 0.4479(2) -0.0498(3) 0.1118(11) Uani 1 1 d . . .
H22A H 0.3699 0.4705 -0.0987 0.134 Uiso 1 1 calc R . .
H22B H 0.3943 0.3981 -0.0214 0.134 Uiso 1 1 calc R . .
C23 C 0.3553(2) 0.52709(19) 0.0145(2) 0.0912(9) Uani 1 1 d . . .
H23A H 0.3395 0.5032 0.0651 0.109 Uiso 1 1 calc R . .
H23B H 0.4222 0.5513 0.0342 0.109 Uiso 1 1 calc R . .
C24 C 0.11017(16) 0.64921(17) -0.10325(16) 0.0624(6) Uani 1 1 d . . .
C25 C 0.11119(18) 0.69049(17) -0.18123(18) 0.0711(7) Uani 1 1 d . . .
H25 H 0.1543 0.6683 -0.2101 0.085 Uiso 1 1 calc R . .
C26 C 0.0492(2) 0.7639(2) -0.2164(2) 0.0941(9) Uani 1 1 d . . .
H26 H 0.0508 0.7912 -0.2685 0.113 Uiso 1 1 calc R . .
C27 C -0.0149(3) 0.7970(3) -0.1747(3) 0.1156(12) Uani 1 1 d . . .
H27 H -0.0569 0.8465 -0.1987 0.139 Uiso 1 1 calc R . .
C28 C -0.0172(2) 0.7570(3) -0.0977(3) 0.1197(13) Uani 1 1 d . . .
H28 H -0.0612 0.7786 -0.0696 0.144 Uiso 1 1 calc R . .
C29 C 0.0463(2) 0.6844(2) -0.06235(19) 0.0926(9) Uani 1 1 d . . .
H29 H 0.0458 0.6587 -0.0093 0.111 Uiso 1 1 calc R . .
C30 C 0.9988(4) 0.7774(5) 0.2182(6) 0.308(5) Uani 1 1 d . . .
H30A H 0.9383 0.7452 0.1898 0.463 Uiso 1 1 calc R . .
H30B H 1.0134 0.7721 0.2805 0.463 Uiso 1 1 calc R . .
H30C H 1.0515 0.7501 0.2007 0.463 Uiso 1 1 calc R . .
C31 C 1.0568(2) 0.9016(4) 0.1419(3) 0.174(2) Uani 1 1 d . . .
H31A H 1.0470 0.8591 0.0937 0.262 Uiso 1 1 calc R . .
H31B H 1.1238 0.8975 0.1790 0.262 Uiso 1 1 calc R . .
H31C H 1.0433 0.9644 0.1202 0.262 Uiso 1 1 calc R . .
C32 C 0.9972(3) 0.9447(5) 0.2616(3) 0.223(3) Uani 1 1 d . . .
H32A H 0.9485 0.9928 0.2408 0.335 Uiso 1 1 calc R . .
H32B H 1.0619 0.9721 0.2779 0.335 Uiso 1 1 calc R . .
H32C H 0.9869 0.9146 0.3116 0.335 Uiso 1 1 calc R . .
C33 C 0.6524(2) 1.13650(19) 0.16923(17) 0.0865(9) Uani 1 1 d . . .
H33A H 0.6013 1.1664 0.1236 0.130 Uiso 1 1 calc R . .
H33B H 0.7086 1.1772 0.1879 0.130 Uiso 1 1 calc R . .
H33C H 0.6285 1.1234 0.2178 0.130 Uiso 1 1 calc R . .
O1 O 0.89145(12) 0.88736(14) 0.12967(13) 0.0904(6) Uani 1 1 d . . .
O2 O 0.80140(13) 0.85730(16) 0.21926(15) 0.1034(7) Uani 1 1 d . . .
O3 O 0.73526(11) 0.89271(13) 0.07786(11) 0.0773(5) Uani 1 1 d . . .
O4 O 0.67995(12) 1.05163(13) 0.13725(11) 0.0773(5) Uani 1 1 d . . .
O5 O 0.42488(10) 0.75326(11) 0.04096(11) 0.0682(5) Uani 1 1 d . . .
O6 O 0.28847(11) 0.67247(10) 0.04110(9) 0.0607(4) Uani 1 1 d . . .

loop_
_atom_site_aniso_label
_atom_site_aniso_U_11
_atom_site_aniso_U_22
_atom_site_aniso_U_33
_atom_site_aniso_U_23
_atom_site_aniso_U_13
_atom_site_aniso_U_12
C1 0.0381(15) 0.138(3) 0.145(3) -0.023(2) 0.0213(17) 0.0015(17)
C2 0.0425(14) 0.0753(17) 0.090(2) -0.0049(15) 0.0272(15) -0.0002(12)
C3 0.0372(11) 0.0815(17) 0.0565(14) -0.0029(12) 0.0172(10) -0.0045(12)
C4 0.0524(13) 0.0643(15) 0.0488(13) -0.0041(11) 0.0159(10) -0.0136(12)
C5 0.0540(13) 0.0572(13) 0.0487(13) -0.0055(10) 0.0180(10) -0.0057(11)
C6 0.0409(11) 0.0579(13) 0.0406(11) 0.0008(10) 0.0122(9) 0.0010(10)
C7 0.0427(12) 0.0530(13) 0.0523(13) -0.0044(10) 0.0137(10) -0.0030(10)
C8 0.0464(13) 0.0661(15) 0.0676(15) -0.0077(12) 0.0217(11) 0.0043(12)
C9 0.0395(11) 0.0612(14) 0.0437(12) -0.0003(10) 0.0105(9) 0.0069(10)
C10 0.0431(12) 0.0706(15) 0.0541(13) -0.0079(11) 0.0186(10) -0.0067(11)
C11 0.0412(12) 0.0640(15) 0.0505(13) -0.0032(11) 0.0119(10) -0.0087(11)
C12 0.0414(11) 0.0617(14) 0.0546(14) -0.0057(11) 0.0180(10) 0.0038(10)
C13 0.0826(17) 0.0816(18) 0.0549(16) -0.0066(13) 0.0196(13) 0.0221(14)
C14 0.112(2) 0.106(2) 0.0624(17) -0.0138(16) 0.0342(17) 0.0194(19)
C15 0.089(2) 0.098(2) 0.090(2) -0.0323(18) 0.0438(18) 0.0029(17)
C16 0.0756(18) 0.0726(18) 0.106(2) -0.0162(17) 0.0357(17) 0.0206(14)
C17 0.0560(14) 0.0693(16) 0.0752(17) -0.0005(13) 0.0226(12) 0.0102(12)
C18 0.0519(13) 0.0628(15) 0.0545(14) -0.0064(12) 0.0123(11) -0.0054(11)
C19 0.0566(14) 0.0603(15) 0.0577(15) -0.0074(12) 0.0111(12) -0.0084(12)
C20 0.0783(17) 0.0654(17) 0.0854(19) -0.0171(14) 0.0043(15) -0.0012(14)
C21 0.111(3) 0.0590(17) 0.111(2) -0.0139(16) 0.000(2) 0.0070(17)
C22 0.096(2) 0.077(2) 0.141(3) -0.015(2) 0.004(2) 0.0251(18)
C23 0.0644(17) 0.0774(19) 0.109(2) -0.0026(17) -0.0067(16) 0.0044(14)
C24 0.0488(13) 0.0696(16) 0.0604(15) -0.0201(13) 0.0040(11) -0.0058(12)
C25 0.0665(16) 0.0632(16) 0.0745(18) -0.0050(14) 0.0081(14) 0.0006(13)
C26 0.089(2) 0.084(2) 0.092(2) -0.0058(17) 0.0013(18) 0.0032(18)
C27 0.093(3) 0.097(3) 0.131(3) -0.019(2) -0.005(2) 0.028(2)
C28 0.082(2) 0.149(3) 0.118(3) -0.033(3) 0.014(2) 0.039(2)
C29 0.0688(18) 0.124(3) 0.075(2) -0.0216(17) 0.0083(15) 0.0161(18)
C30 0.114(4) 0.215(6) 0.593(15) 0.196(8) 0.103(6) 0.094(4)
C31 0.057(2) 0.285(6) 0.197(4) -0.087(4) 0.061(2) -0.041(3)
C32 0.090(3) 0.422(9) 0.154(4) -0.155(5) 0.032(3) -0.080(4)
C33 0.116(2) 0.0821(19) 0.0661(17) -0.0129(15) 0.0346(17) -0.0428(17)
O1 0.0436(9) 0.1228(16) 0.1111(15) -0.0301(12) 0.0329(9) -0.0115(9)
O2 0.0559(11) 0.156(2) 0.0989(16) 0.0449(14) 0.0242(11) 0.0123(11)
O3 0.0411(9) 0.1225(15) 0.0729(12) -0.0067(10) 0.0242(9) -0.0076(9)
O4 0.0656(10) 0.0885(13) 0.0794(12) -0.0134(10) 0.0245(9) -0.0315(10)
O5 0.0466(8) 0.0626(10) 0.0973(13) -0.0207(9) 0.0248(8) -0.0066(8)
O6 0.0660(10) 0.0663(10) 0.0488(9) -0.0072(8) 0.0165(8) -0.0203(8)

loop_
_geom_bond_atom_site_label_1
_geom_bond_atom_site_label_2
_geom_bond_distance
_geom_bond_site_symmetry_2
_geom_bond_publ_flag
C1 C32 1.446(5) . ?
C1 O1 1.455(4) . ?
C1 C30 1.465(6) . ?
C1 C31 1.496(5) . ?
C2 O2 1.169(3) . ?
C2 O1 1.316(3) . ?
C2 O3 1.344(3) . ?
C3 C8 1.361(3) . ?
C3 C4 1.380(3) . ?
C3 O3 1.404(2) . ?
C4 O4 1.364(3) . ?
C4 C5 1.382(3) . ?
C5 C6 1.391(3) . ?
C6 C7 1.371(3) . ?
C6 C9 1.516(3) . ?
C7 O5 1.378(2) . ?
C7 C8 1.386(3) . ?
C9 C12 1.516(3) . ?
C9 C10 1.526(3) . ?
C10 C11 1.488(3) . ?
C11 O6 1.381(3) . ?
C11 O5 1.441(2) . ?
C12 C17 1.372(3) . ?
C12 C13 1.381(3) . ?
C13 C14 1.368(3) . ?
C14 C15 1.354(4) . ?
C15 C16 1.352(4) . ?
C16 C17 1.390(4) . ?
C18 O6 1.436(3) . ?
C18 C23 1.502(3) . ?
C18 C19 1.527(3) . ?
C19 C24 1.513(3) . ?
C19 C20 1.529(3) . ?
C20 C21 1.524(4) . ?
C21 C22 1.514(4) . ?
C22 C23 1.516(4) . ?
C24 C29 1.370(3) . ?
C24 C25 1.388(3) . ?
C25 C26 1.376(4) . ?
C26 C27 1.369(5) . ?
C27 C28 1.372(5) . ?
C28 C29 1.378(4) . ?
C33 O4 1.418(3) . ?
